data_7054014
loop_
_publ_author_name
'Misra, Rajneesh'
'Maragani, Ramesh'
'Jadhav, Thaksen'
'Mobin, Shaikh M.'

_publ_section_title
;
 Ferrocenyl end capped molecular rods: synthesis, structure, and
 properties
;
_journal_issue 4
_journal_name_full 'New Journal of Chemistry'
_journal_page_first 1446
_journal_paper_doi 10.1039/c3nj01244a
_journal_volume 38
_journal_year 2014
_chemical_formula_sum 'C36 H26 Fe2'
_chemical_formula_weight 570.27
_chemical_name_systematic
;
 ?
;
_space_group_IT_number 2
_symmetry_cell_setting triclinic
_symmetry_space_group_name_Hall '-P 1'
_symmetry_space_group_name_H-M 'P -1'
_atom_sites_solution_hydrogens geom
_atom_sites_solution_primary direct
_atom_sites_solution_secondary difmap
_audit_creation_method SHELXL-97
_cell_angle_alpha 92.174(4)
_cell_angle_beta 95.890(4)
_cell_angle_gamma 90.352(4)
_cell_formula_units_Z 2
_cell_length_a 5.9624(2)
_cell_length_b 13.0786(7)
_cell_length_c 19.7678(10)
_cell_measurement_reflns_used 5025
_cell_measurement_temperature 150(2)
_cell_measurement_theta_max 32.3283
_cell_measurement_theta_min 3.1113
_cell_volume 1532.17(12)
_computing_cell_refinement 'CrysAlis RED, Oxford Diffraction Ltd.,'
_computing_data_collection 'CrysAlis CCD, Oxford Diffraction Ltd.,'
_computing_data_reduction 'CrysAlis RED, Oxford Diffraction Ltd.,'
_computing_molecular_graphics Ortep3
_computing_publication_material Shelx97
_computing_structure_refinement 'SHELXL-97 (Sheldrick, 1997)'
_computing_structure_solution 'SHELXS-97 (Sheldrick, 1997)'
_diffrn_ambient_temperature 150(2)
_diffrn_detector_area_resol_mean 15.9948
_diffrn_measured_fraction_theta_full 0.998
_diffrn_measured_fraction_theta_max 0.998
_diffrn_measurement_device_type 'OXFORD DIFFRACTION SUPER NOVA'
_diffrn_measurement_method \w/q-scan
_diffrn_radiation_monochromator graphite
_diffrn_radiation_source 'Micro-Focus (Mo) X-ray Source'
_diffrn_radiation_type MoK\a
_diffrn_radiation_wavelength 0.71073
_diffrn_reflns_av_R_equivalents 0.0357
_diffrn_reflns_av_sigmaI/netI 0.0491
_diffrn_reflns_limit_h_max 6
_diffrn_reflns_limit_h_min -7
_diffrn_reflns_limit_k_max 15
_diffrn_reflns_limit_k_min -10
_diffrn_reflns_limit_l_max 23
_diffrn_reflns_limit_l_min -23
_diffrn_reflns_number 10430
_diffrn_reflns_theta_full 25.00
_diffrn_reflns_theta_max 25.00
_diffrn_reflns_theta_min 3.12
_exptl_absorpt_coefficient_mu 0.967
_exptl_absorpt_correction_T_max 0.8451
_exptl_absorpt_correction_T_min 0.7734
_exptl_absorpt_correction_type multi-scan
_exptl_absorpt_process_details
;
CrysAlis RED, Oxford Diffraction Ltd.,
Version 1.171.31.7 (release 18-10-2006 CrysAlis171 .NET)
(compiled Oct 18 2006,16:28:17)
Empirical absorption correction using spherical harmonics,
 implemented in SCALE3 ABSPACK scaling algorithm.
;
_exptl_crystal_colour yellow
_exptl_crystal_density_diffrn 1.236
_exptl_crystal_density_method 'not measured'
_exptl_crystal_description block
_exptl_crystal_F_000 588
_exptl_crystal_size_max 0.28
_exptl_crystal_size_mid 0.21
_exptl_crystal_size_min 0.18
_platon_squeeze_details
;
;
_refine_diff_density_max 0.303
_refine_diff_density_min -0.391
_refine_diff_density_rms 0.062
_refine_ls_extinction_method none
_refine_ls_goodness_of_fit_ref 1.061
_refine_ls_hydrogen_treatment mixed
_refine_ls_matrix_type full
_refine_ls_number_parameters 343
_refine_ls_number_reflns 5374
_refine_ls_number_restraints 0
_refine_ls_restrained_S_all 1.061
_refine_ls_R_factor_all 0.0441
_refine_ls_R_factor_gt 0.0349
_refine_ls_shift/su_max 0.001
_refine_ls_shift/su_mean 0.000
_refine_ls_structure_factor_coef Fsqd
_refine_ls_weighting_details 'calc w=1/[\s^2^(Fo^2^)+(0.0426P)^2^+0.0890P] where P=(Fo^2^+2Fc^2^)/3'
_refine_ls_weighting_scheme calc
_refine_ls_wR_factor_gt 0.0904
_refine_ls_wR_factor_ref 0.0953
_reflns_number_gt 4325
_reflns_number_total 5374
_reflns_threshold_expression >2sigma(I)
_cod_data_source_file c3nj01244a.txt
_cod_data_source_block rm007
_cod_depositor_comments
;
The following automatic conversions were performed:

'_symmetry_cell_setting' value 'Triclinic' changed to 'triclinic'
according to
/usr/data/users/saulius/crontab/automatic-downloads/current/RSC/lib/dictionaries/cif_core.dic
dictionary named 'cif_core.dic' version 2.4.2 from 2011-04-26.

Automatic conversion script
Id: cif_fix_values 2281 2013-09-26 08:29:07Z andrius 
;
_cod_database_code 7054014

loop_
_symmetry_equiv_pos_as_xyz
'x, y, z'
'-x, -y, -z'

loop_
_atom_site_label
_atom_site_type_symbol
_atom_site_fract_x
_atom_site_fract_y
_atom_site_fract_z
_atom_site_U_iso_or_equiv
_atom_site_adp_type
_atom_site_occupancy
_atom_site_symmetry_multiplicity
_atom_site_calc_flag
_atom_site_refinement_flags
Fe1 Fe 0.73245(5) 0.52776(2) 0.375060(15) 0.02184(11) Uani 1 1 d .
Fe2 Fe 0.21926(5) 0.02101(2) 0.372084(15) 0.02078(11) Uani 1 1 d .
C1 C 0.9312(4) 0.4855(2) 0.02429(12) 0.0337(6) Uani 1 1 d .
C2 C 0.8128(4) 0.46075(19) 0.06626(12) 0.0313(6) Uani 1 1 d .
C3 C 0.6761(4) 0.42929(18) 0.11760(11) 0.0264(5) Uani 1 1 d .
C4 C 0.4597(4) 0.39026(18) 0.09983(12) 0.0297(6) Uani 1 1 d .
H4 H 0.3971 0.3873 0.0536 0.036 Uiso 1 1 calc R
C5 C 0.3368(4) 0.35577(18) 0.15030(12) 0.0295(6) Uani 1 1 d .
H5 H 0.1895 0.3282 0.1385 0.035 Uiso 1 1 calc R
C6 C 0.4259(4) 0.36103(17) 0.21734(11) 0.0243(5) Uani 1 1 d .
H6 H 0.3386 0.3369 0.2511 0.029 Uiso 1 1 calc R
C7 C 0.6407(4) 0.40077(16) 0.23689(11) 0.0205(5) Uani 1 1 d .
C8 C 0.7655(4) 0.43562(17) 0.18579(11) 0.0236(5) Uani 1 1 d .
H8 H 0.9122 0.4638 0.1976 0.028 Uiso 1 1 calc R
C9 C 0.7397(4) 0.40437(16) 0.30821(11) 0.0205(5) Uani 1 1 d .
C10 C 0.6258(4) 0.37813(16) 0.36658(11) 0.0239(5) Uani 1 1 d .
H10 H 0.4746 0.3543 0.3655 0.029 Uiso 1 1 calc R
C11 C 0.7807(4) 0.39446(18) 0.42577(12) 0.0300(6) Uani 1 1 d .
H11 H 0.7502 0.3832 0.4711 0.036 Uiso 1 1 calc R
C12 C 0.9877(4) 0.43022(17) 0.40591(11) 0.0284(5) Uani 1 1 d .
H12 H 1.1197 0.4471 0.4355 0.034 Uiso 1 1 calc R
C13 C 0.9634(4) 0.43638(17) 0.33409(11) 0.0246(5) Uani 1 1 d .
H13 H 1.0772 0.4582 0.3074 0.030 Uiso 1 1 calc R
C14 C 0.5513(5) 0.63638(19) 0.32231(14) 0.0425(7) Uani 1 1 d .
H14 H 0.4773 0.6278 0.2775 0.051 Uiso 1 1 calc R
C15 C 0.7778(5) 0.67039(19) 0.33979(16) 0.0472(8) Uani 1 1 d .
H15 H 0.8820 0.6881 0.3088 0.057 Uiso 1 1 calc R
C16 C 0.8204(5) 0.67315(19) 0.41184(16) 0.0421(7) Uani 1 1 d .
H16 H 0.9578 0.6934 0.4376 0.050 Uiso 1 1 calc R
C17 C 0.6224(4) 0.64049(19) 0.43828(13) 0.0350(6) Uani 1 1 d .
H17 H 0.6034 0.6347 0.4851 0.042 Uiso 1 1 calc R
C18 C 0.4561(4) 0.61770(18) 0.38302(13) 0.0341(6) Uani 1 1 d .
H18 H 0.3069 0.5940 0.3864 0.041 Uiso 1 1 calc R
C19 C 0.4304(4) 0.0178(2) 0.02354(12) 0.0329(6) Uani 1 1 d .
C20 C 0.3110(4) 0.0494(2) 0.06492(12) 0.0322(6) Uani 1 1 d .
C21 C 0.1735(4) 0.08803(18) 0.11532(11) 0.0269(5) Uani 1 1 d .
C22 C -0.0412(4) 0.12552(18) 0.09653(12) 0.0298(6) Uani 1 1 d .
H22 H -0.1005 0.1236 0.0500 0.036 Uiso 1 1 calc R
C23 C -0.1681(4) 0.16571(18) 0.14608(12) 0.0293(6) Uani 1 1 d .
H23 H -0.3150 0.1909 0.1334 0.035 Uiso 1 1 calc R
C24 C -0.0817(4) 0.16926(17) 0.21376(11) 0.0240(5) Uani 1 1 d .
H24 H -0.1695 0.1978 0.2471 0.029 Uiso 1 1 calc R
C25 C 0.1321(4) 0.13160(15) 0.23396(10) 0.0198(5) Uani 1 1 d .
C26 C 0.2585(4) 0.09099(17) 0.18413(11) 0.0241(5) Uani 1 1 d .
H26 H 0.4044 0.0649 0.1970 0.029 Uiso 1 1 calc R
C27 C 0.2258(4) 0.13726(16) 0.30603(11) 0.0201(5) Uani 1 1 d .
C28 C 0.1089(4) 0.16844(16) 0.36341(11) 0.0227(5) Uani 1 1 d .
H28 H -0.0431 0.1905 0.3616 0.027 Uiso 1 1 calc R
C29 C 0.2607(4) 0.16054(17) 0.42334(12) 0.0270(5) Uani 1 1 d .
H29 H 0.2271 0.1762 0.4685 0.032 Uiso 1 1 calc R
C30 C 0.4697(4) 0.12552(18) 0.40448(11) 0.0280(6) Uani 1 1 d .
H30 H 0.6010 0.1140 0.4346 0.034 Uiso 1 1 calc R
C31 C 0.4495(4) 0.11051(17) 0.33237(11) 0.0256(5) Uani 1 1 d .
H31 H 0.5650 0.0867 0.3062 0.031 Uiso 1 1 calc R
C32 C 0.0395(5) -0.09433(19) 0.31864(14) 0.0418(7) Uani 1 1 d .
H32 H -0.0346 -0.0904 0.2739 0.050 Uiso 1 1 calc R
C33 C -0.0558(4) -0.07047(19) 0.37931(13) 0.0353(6) Uani 1 1 d .
H33 H -0.2052 -0.0476 0.3829 0.042 Uiso 1 1 calc R
C34 C 0.1101(4) -0.08651(18) 0.43411(13) 0.0324(6) Uani 1 1 d .
H34 H 0.0912 -0.0763 0.4810 0.039 Uiso 1 1 calc R
C35 C 0.3088(5) -0.12037(18) 0.40739(14) 0.0371(6) Uani 1 1 d .
H35 H 0.4467 -0.1369 0.4329 0.044 Uiso 1 1 calc R
C36 C 0.2646(5) -0.12516(19) 0.33549(15) 0.0451(8) Uani 1 1 d .
H36 H 0.3680 -0.1455 0.3041 0.054 Uiso 1 1 calc R

loop_
_atom_site_aniso_label
_atom_site_aniso_U_11
_atom_site_aniso_U_22
_atom_site_aniso_U_33
_atom_site_aniso_U_23
_atom_site_aniso_U_13
_atom_site_aniso_U_12
Fe1 0.0262(2) 0.01595(18) 0.02432(19) -0.00180(13) 0.00834(15) -0.00018(14)
Fe2 0.0256(2) 0.01580(18) 0.02172(19) 0.00015(13) 0.00659(14) -0.00025(14)
C1 0.0298(14) 0.0489(17) 0.0235(12) 0.0113(11) 0.0034(11) 0.0035(12)
C2 0.0323(14) 0.0374(15) 0.0241(12) 0.0066(11) 0.0006(11) 0.0033(11)
C3 0.0280(13) 0.0271(13) 0.0253(12) 0.0060(10) 0.0067(10) 0.0047(10)
C4 0.0302(13) 0.0344(14) 0.0243(12) 0.0023(10) 0.0015(10) 0.0038(11)
C5 0.0236(13) 0.0306(14) 0.0341(14) -0.0008(11) 0.0029(11) -0.0016(10)
C6 0.0263(13) 0.0208(12) 0.0274(12) 0.0004(10) 0.0106(10) -0.0010(10)
C7 0.0251(12) 0.0135(11) 0.0242(12) 0.0006(9) 0.0080(10) 0.0033(9)
C8 0.0233(12) 0.0236(12) 0.0245(12) 0.0012(9) 0.0048(10) -0.0007(9)
C9 0.0271(13) 0.0130(11) 0.0224(11) -0.0020(9) 0.0090(10) 0.0010(9)
C10 0.0309(13) 0.0167(11) 0.0256(12) 0.0010(9) 0.0102(10) -0.0006(10)
C11 0.0441(16) 0.0231(13) 0.0239(12) 0.0040(10) 0.0074(11) -0.0003(11)
C12 0.0357(14) 0.0224(13) 0.0266(12) -0.0017(10) 0.0013(11) 0.0039(10)
C13 0.0259(13) 0.0210(12) 0.0280(12) -0.0010(10) 0.0090(10) 0.0029(10)
C14 0.065(2) 0.0226(14) 0.0382(15) 0.0010(11) -0.0030(14) 0.0141(13)
C15 0.059(2) 0.0154(13) 0.072(2) 0.0073(13) 0.0301(17) 0.0037(12)
C16 0.0357(16) 0.0193(13) 0.069(2) -0.0158(13) 0.0000(14) -0.0025(11)
C17 0.0394(16) 0.0309(14) 0.0346(14) -0.0113(11) 0.0079(12) 0.0091(11)
C18 0.0317(14) 0.0240(13) 0.0459(16) -0.0059(11) 0.0028(12) 0.0055(11)
C19 0.0326(15) 0.0435(16) 0.0219(12) -0.0079(11) 0.0035(11) -0.0033(12)
C20 0.0309(14) 0.0406(15) 0.0239(12) -0.0055(11) -0.0003(11) -0.0029(11)
C21 0.0291(13) 0.0285(13) 0.0237(12) -0.0038(10) 0.0076(10) -0.0035(10)
C22 0.0299(14) 0.0354(14) 0.0232(12) -0.0016(10) -0.0003(10) -0.0045(11)
C23 0.0223(13) 0.0319(14) 0.0337(14) 0.0024(11) 0.0027(11) 0.0000(10)
C24 0.0260(13) 0.0202(12) 0.0275(12) 0.0002(9) 0.0108(10) 0.0005(10)
C25 0.0243(12) 0.0125(11) 0.0235(11) -0.0007(9) 0.0069(9) -0.0030(9)
C26 0.0237(12) 0.0233(12) 0.0252(12) -0.0022(9) 0.0034(10) -0.0003(9)
C27 0.0243(12) 0.0140(11) 0.0231(11) 0.0019(9) 0.0066(9) -0.0019(9)
C28 0.0280(13) 0.0152(11) 0.0260(12) -0.0024(9) 0.0096(10) -0.0010(9)
C29 0.0379(15) 0.0216(12) 0.0218(12) -0.0030(9) 0.0067(11) -0.0052(10)
C30 0.0309(14) 0.0279(13) 0.0244(12) -0.0016(10) 0.0001(10) -0.0077(11)
C31 0.0266(13) 0.0240(13) 0.0274(12) 0.0015(10) 0.0082(10) -0.0046(10)
C32 0.066(2) 0.0178(13) 0.0389(15) -0.0032(11) -0.0039(14) -0.0139(13)
C33 0.0308(14) 0.0240(13) 0.0515(17) 0.0072(12) 0.0047(12) -0.0070(11)
C34 0.0386(15) 0.0243(13) 0.0371(14) 0.0070(11) 0.0149(12) -0.0012(11)
C35 0.0404(16) 0.0228(13) 0.0502(17) 0.0111(12) 0.0111(13) 0.0071(11)
C36 0.071(2) 0.0167(13) 0.0524(18) -0.0026(12) 0.0309(16) 0.0028(13)

loop_
_atom_type_symbol
_atom_type_description
_atom_type_scat_dispersion_real
_atom_type_scat_dispersion_imag
_atom_type_scat_source
C C 0.0033 0.0016 'International Tables Vol C Tables 4.2.6.8 and 6.1.1.4'
H H 0.0000 0.0000 'International Tables Vol C Tables 4.2.6.8 and 6.1.1.4'
Fe Fe 0.3463 0.8444 'International Tables Vol C Tables 4.2.6.8 and 6.1.1.4'

loop_
_geom_angle_atom_site_label_1
_geom_angle_atom_site_label_2
_geom_angle_atom_site_label_3
_geom_angle
_geom_angle_site_symmetry_3
C13 Fe1 C15 106.17(10) .
C13 Fe1 C14 123.64(10) .
C15 Fe1 C14 40.80(11) .
C13 Fe1 C18 160.84(10) .
C15 Fe1 C18 68.18(11) .
C14 Fe1 C18 40.29(10) .
C13 Fe1 C10 68.76(9) .
C15 Fe1 C10 154.45(12) .
C14 Fe1 C10 119.80(11) .
C18 Fe1 C10 107.97(10) .
C13 Fe1 C9 41.01(9) .
C15 Fe1 C9 118.29(10) .
C14 Fe1 C9 105.33(10) .
C18 Fe1 C9 124.07(10) .
C10 Fe1 C9 41.39(8) .
C13 Fe1 C11 68.10(9) .
C15 Fe1 C11 162.65(12) .
C14 Fe1 C11 156.02(11) .
C18 Fe1 C11 122.53(10) .
C10 Fe1 C11 40.62(9) .
C9 Fe1 C11 68.91(9) .
C13 Fe1 C17 156.16(10) .
C15 Fe1 C17 67.91(11) .
C14 Fe1 C17 67.92(11) .
C18 Fe1 C17 40.53(10) .
C10 Fe1 C17 126.61(9) .
C9 Fe1 C17 162.49(10) .
C11 Fe1 C17 110.29(10) .
C13 Fe1 C12 40.56(9) .
C15 Fe1 C12 124.84(11) .
C14 Fe1 C12 161.21(10) .
C18 Fe1 C12 157.49(10) .
C10 Fe1 C12 68.48(9) .
C9 Fe1 C12 68.94(9) .
C11 Fe1 C12 40.35(9) .
C17 Fe1 C12 122.56(10) .
C13 Fe1 C16 120.38(10) .
C15 Fe1 C16 40.55(12) .
C14 Fe1 C16 68.23(11) .
C18 Fe1 C16 68.04(10) .
C10 Fe1 C16 163.58(11) .
C9 Fe1 C16 154.22(10) .
C11 Fe1 C16 126.93(11) .
C17 Fe1 C16 40.16(10) .
C12 Fe1 C16 108.71(11) .
C31 Fe2 C32 123.99(10) .
C31 Fe2 C33 161.12(10) .
C32 Fe2 C33 40.21(10) .
C31 Fe2 C27 41.10(9) .
C32 Fe2 C27 105.26(10) .
C33 Fe2 C27 124.08(9) .
C31 Fe2 C34 156.07(10) .
C32 Fe2 C34 67.68(10) .
C33 Fe2 C34 40.41(10) .
C27 Fe2 C34 162.54(10) .
C31 Fe2 C36 106.53(10) .
C32 Fe2 C36 40.47(11) .
C33 Fe2 C36 67.89(11) .
C27 Fe2 C36 118.03(10) .
C34 Fe2 C36 67.73(10) .
C31 Fe2 C28 68.73(9) .
C32 Fe2 C28 119.17(11) .
C33 Fe2 C28 107.73(10) .
C27 Fe2 C28 41.15(8) .
C34 Fe2 C28 126.93(9) .
C36 Fe2 C28 153.50(11) .
C31 Fe2 C29 68.25(9) .
C32 Fe2 C29 155.12(11) .
C33 Fe2 C29 121.93(10) .
C27 Fe2 C29 68.79(9) .
C34 Fe2 C29 110.46(10) .
C36 Fe2 C29 163.87(12) .
C28 Fe2 C29 40.58(9) .
C31 Fe2 C30 40.75(9) .
C32 Fe2 C30 162.16(11) .
C33 Fe2 C30 156.83(10) .
C27 Fe2 C30 68.87(9) .
C34 Fe2 C30 122.60(10) .
C36 Fe2 C30 126.12(12) .
C28 Fe2 C30 68.21(10) .
C29 Fe2 C30 40.17(10) .
C31 Fe2 C35 120.27(10) .
C32 Fe2 C35 67.98(11) .
C33 Fe2 C35 68.01(11) .
C27 Fe2 C35 153.79(10) .
C34 Fe2 C35 40.30(10) .
C36 Fe2 C35 40.43(11) .
C28 Fe2 C35 164.43(10) .
C29 Fe2 C35 127.81(10) .
C30 Fe2 C35 109.42(11) .
C2 C1 C1 179.8(4) 2_765
C1 C2 C3 178.3(3) .
C4 C3 C8 120.20(19) .
C4 C3 C2 120.7(2) .
C8 C3 C2 119.1(2) .
C5 C4 C3 119.2(2) .
C5 C4 H4 120.4 .
C3 C4 H4 120.4 .
C6 C5 C4 120.6(2) .
C6 C5 H5 119.7 .
C4 C5 H5 119.7 .
C5 C6 C7 121.65(19) .
C5 C6 H6 119.2 .
C7 C6 H6 119.2 .
C6 C7 C8 117.8(2) .
C6 C7 C9 122.08(18) .
C8 C7 C9 120.07(19) .
C3 C8 C7 120.6(2) .
C3 C8 H8 119.7 .
C7 C8 H8 119.7 .
C13 C9 C10 106.48(19) .
C13 C9 C7 127.41(18) .
C10 C9 C7 126.1(2) .
C13 C9 Fe1 69.06(12) .
C10 C9 Fe1 69.28(12) .
C7 C9 Fe1 125.36(15) .
C11 C10 C9 107.79(19) .
C11 C10 Fe1 69.75(12) .
C9 C10 Fe1 69.33(11) .
C11 C10 H10 126.1 .
C9 C10 H10 126.1 .
Fe1 C10 H10 126.4 .
C12 C11 C10 108.8(2) .
C12 C11 Fe1 69.84(13) .
C10 C11 Fe1 69.63(13) .
C12 C11 H11 125.6 .
C10 C11 H11 125.6 .
Fe1 C11 H11 126.5 .
C11 C12 C13 107.9(2) .
C11 C12 Fe1 69.80(14) .
C13 C12 Fe1 69.23(13) .
C11 C12 H12 126.1 .
C13 C12 H12 126.1 .
Fe1 C12 H12 126.5 .
C12 C13 C9 109.08(19) .
C12 C13 Fe1 70.21(14) .
C9 C13 Fe1 69.93(12) .
C12 C13 H13 125.5 .
C9 C13 H13 125.5 .
Fe1 C13 H13 126.0 .
C18 C14 C15 108.0(2) .
C18 C14 Fe1 69.99(14) .
C15 C14 Fe1 69.58(15) .
C18 C14 H14 126.0 .
C15 C14 H14 126.0 .
Fe1 C14 H14 126.0 .
C16 C15 C14 107.8(2) .
C16 C15 Fe1 70.22(14) .
C14 C15 Fe1 69.62(14) .
C16 C15 H15 126.1 .
C14 C15 H15 126.1 .
Fe1 C15 H15 125.7 .
C17 C16 C15 107.8(2) .
C17 C16 Fe1 69.76(14) .
C15 C16 Fe1 69.23(15) .
C17 C16 H16 126.1 .
C15 C16 H16 126.1 .
Fe1 C16 H16 126.5 .
C16 C17 C18 108.4(2) .
C16 C17 Fe1 70.07(14) .
C18 C17 Fe1 69.54(14) .
C16 C17 H17 125.8 .
C18 C17 H17 125.8 .
Fe1 C17 H17 126.2 .
C14 C18 C17 108.0(2) .
C14 C18 Fe1 69.72(15) .
C17 C18 Fe1 69.92(14) .
C14 C18 H18 126.0 .
C17 C18 H18 126.0 .
Fe1 C18 H18 125.9 .
C20 C19 C19 179.3(4) 2_655
C19 C20 C21 178.6(3) .
C22 C21 C26 119.6(2) .
C22 C21 C20 120.8(2) .
C26 C21 C20 119.6(2) .
C23 C22 C21 119.7(2) .
C23 C22 H22 120.1 .
C21 C22 H22 120.2 .
C24 C23 C22 120.3(2) .
C24 C23 H23 119.9 .
C22 C23 H23 119.9 .
C23 C24 C25 121.2(2) .
C23 C24 H24 119.4 .
C25 C24 H24 119.4 .
C26 C25 C24 118.4(2) .
C26 C25 C27 120.5(2) .
C24 C25 C27 121.1(2) .
C25 C26 C21 120.9(2) .
C25 C26 H26 119.5 .
C21 C26 H26 119.5 .
C31 C27 C28 106.86(19) .
C31 C27 C25 126.4(2) .
C28 C27 C25 126.7(2) .
C31 C27 Fe2 69.12(12) .
C28 C27 Fe2 69.60(12) .
C25 C27 Fe2 125.27(14) .
C29 C28 C27 108.0(2) .
C29 C28 Fe2 69.92(13) .
C27 C28 Fe2 69.25(12) .
C29 C28 H28 126.0 .
C27 C28 H28 126.0 .
Fe2 C28 H28 126.4 .
C30 C29 C28 108.6(2) .
C30 C29 Fe2 69.92(13) .
C28 C29 Fe2 69.50(13) .
C30 C29 H29 125.7 .
C28 C29 H29 125.7 .
Fe2 C29 H29 126.4 .
C29 C30 C31 108.0(2) .
C29 C30 Fe2 69.91(13) .
C31 C30 Fe2 68.90(12) .
C29 C30 H30 126.0 .
C31 C30 H30 126.0 .
Fe2 C30 H30 126.8 .
C30 C31 C27 108.5(2) .
C30 C31 Fe2 70.35(12) .
C27 C31 Fe2 69.79(11) .
C30 C31 H31 125.8 .
C27 C31 H31 125.8 .
Fe2 C31 H31 125.7 .
C33 C32 C36 108.3(2) .
C33 C32 Fe2 69.99(14) .
C36 C32 Fe2 70.01(15) .
C33 C32 H32 125.8 .
C36 C32 H32 125.8 .
Fe2 C32 H32 125.7 .
C32 C33 C34 107.8(2) .
C32 C33 Fe2 69.80(13) .
C34 C33 Fe2 69.90(13) .
C32 C33 H33 126.1 .
C34 C33 H33 126.1 .
Fe2 C33 H33 125.8 .
C35 C34 C33 108.5(2) .
C35 C34 Fe2 70.19(12) .
C33 C34 Fe2 69.70(13) .
C35 C34 H34 125.8 .
C33 C34 H34 125.8 .
Fe2 C34 H34 125.9 .
C34 C35 C36 107.4(3) .
C34 C35 Fe2 69.51(14) .
C36 C35 Fe2 69.49(14) .
C34 C35 H35 126.3 .
C36 C35 H35 126.3 .
Fe2 C35 H35 126.3 .
C32 C36 C35 108.0(2) .
C32 C36 Fe2 69.52(15) .
C35 C36 Fe2 70.08(15) .
C32 C36 H36 126.0 .
C35 C36 H36 126.0 .
Fe2 C36 H36 125.9 .

loop_
_geom_bond_atom_site_label_1
_geom_bond_atom_site_label_2
_geom_bond_distance
_geom_bond_site_symmetry_2
Fe1 C13 2.039(2) .
Fe1 C15 2.042(2) .
Fe1 C14 2.043(3) .
Fe1 C18 2.046(3) .
Fe1 C10 2.049(2) .
Fe1 C9 2.050(2) .
Fe1 C11 2.051(2) .
Fe1 C17 2.051(2) .
Fe1 C12 2.052(2) .
Fe1 C16 2.055(2) .
Fe2 C31 2.035(2) .
Fe2 C32 2.041(2) .
Fe2 C33 2.044(2) .
Fe2 C27 2.044(2) .
Fe2 C34 2.046(2) .
Fe2 C36 2.048(3) .
Fe2 C28 2.049(2) .
Fe2 C29 2.054(2) .
Fe2 C30 2.054(2) .
Fe2 C35 2.055(2) .
C1 C2 1.196(3) .
C1 C1 1.387(4) 2_765
C2 C3 1.436(3) .
C3 C4 1.390(3) .
C3 C8 1.397(3) .
C4 C5 1.385(3) .
C4 H4 0.9500 .
C5 C6 1.375(3) .
C5 H5 0.9500 .
C6 C7 1.391(3) .
C6 H6 0.9500 .
C7 C8 1.403(3) .
C7 C9 1.471(3) .
C8 H8 0.9500 .
C9 C13 1.432(3) .
C9 C10 1.449(3) .
C10 C11 1.423(3) .
C10 H10 0.9500 .
C11 C12 1.415(3) .
C11 H11 0.9500 .
C12 C13 1.418(3) .
C12 H12 0.9500 .
C13 H13 0.9500 .
C14 C18 1.408(4) .
C14 C15 1.424(4) .
C14 H14 0.9500 .
C15 C16 1.420(4) .
C15 H15 0.9500 .
C16 C17 1.410(4) .
C16 H16 0.9500 .
C17 C18 1.419(3) .
C17 H17 0.9500 .
C18 H18 0.9500 .
C19 C20 1.202(3) .
C19 C19 1.379(5) 2_655
C20 C21 1.433(3) .
C21 C22 1.393(3) .
C21 C26 1.401(3) .
C22 C23 1.388(3) .
C22 H22 0.9500 .
C23 C24 1.382(3) .
C23 H23 0.9500 .
C24 C25 1.395(3) .
C24 H24 0.9500 .
C25 C26 1.392(3) .
C25 C27 1.475(3) .
C26 H26 0.9500 .
C27 C31 1.432(3) .
C27 C28 1.438(3) .
C28 C29 1.423(3) .
C28 H28 0.9500 .
C29 C30 1.411(3) .
C29 H29 0.9500 .
C30 C31 1.424(3) .
C30 H30 0.9500 .
C31 H31 0.9500 .
C32 C33 1.404(4) .
C32 C36 1.414(4) .
C32 H32 0.9500 .
C33 C34 1.413(4) .
C33 H33 0.9500 .
C34 C35 1.413(4) .
C34 H34 0.9500 .
C35 C36 1.418(4) .
C35 H35 0.9500 .
C36 H36 0.9500 .

loop_
_geom_torsion_atom_site_label_1
_geom_torsion_atom_site_label_2
_geom_torsion_atom_site_label_3
_geom_torsion_atom_site_label_4
_geom_torsion
_geom_torsion_site_symmetry_1
C1 C1 C2 C3 -108(100) 2_765
C1 C2 C3 C4 -131(10) .
C1 C2 C3 C8 47(10) .
C8 C3 C4 C5 -1.4(4) .
C2 C3 C4 C5 176.7(2) .
C3 C4 C5 C6 0.7(4) .
C4 C5 C6 C7 0.0(4) .
C5 C6 C7 C8 -0.1(3) .
C5 C6 C7 C9 -178.4(2) .
C4 C3 C8 C7 1.4(4) .
C2 C3 C8 C7 -176.8(2) .
C6 C7 C8 C3 -0.6(3) .
C9 C7 C8 C3 177.8(2) .
C6 C7 C9 C13 175.2(2) .
C8 C7 C9 C13 -3.1(3) .
C6 C7 C9 C10 -6.5(3) .
C8 C7 C9 C10 175.2(2) .
C6 C7 C9 Fe1 -95.3(2) .
C8 C7 C9 Fe1 86.4(2) .
C15 Fe1 C9 C13 82.13(16) .
C14 Fe1 C9 C13 124.07(14) .
C18 Fe1 C9 C13 163.76(13) .
C10 Fe1 C9 C13 -118.01(18) .
C11 Fe1 C9 C13 -80.46(14) .
C17 Fe1 C9 C13 -171.2(3) .
C12 Fe1 C9 C13 -37.08(12) .
C16 Fe1 C9 C13 52.5(3) .
C13 Fe1 C9 C10 118.01(18) .
C15 Fe1 C9 C10 -159.86(15) .
C14 Fe1 C9 C10 -117.93(15) .
C18 Fe1 C9 C10 -78.23(16) .
C11 Fe1 C9 C10 37.54(14) .
C17 Fe1 C9 C10 -53.2(3) .
C12 Fe1 C9 C10 80.93(14) .
C16 Fe1 C9 C10 170.5(2) .
C13 Fe1 C9 C7 -121.7(2) .
C15 Fe1 C9 C7 -39.6(2) .
C14 Fe1 C9 C7 2.3(2) .
C18 Fe1 C9 C7 42.0(2) .
C10 Fe1 C9 C7 120.3(2) .
C11 Fe1 C9 C7 157.8(2) .
C17 Fe1 C9 C7 67.1(4) .
C12 Fe1 C9 C7 -158.8(2) .
C16 Fe1 C9 C7 -69.2(3) .
C13 C9 C10 C11 -0.1(2) .
C7 C9 C10 C11 -178.7(2) .
Fe1 C9 C10 C11 -59.37(16) .
C13 C9 C10 Fe1 59.30(15) .
C7 C9 C10 Fe1 -119.3(2) .
C13 Fe1 C10 C11 80.71(15) .
C15 Fe1 C10 C11 163.8(2) .
C14 Fe1 C10 C11 -161.75(15) .
C18 Fe1 C10 C11 -119.34(15) .
C9 Fe1 C10 C11 119.2(2) .
C17 Fe1 C10 C11 -78.31(17) .
C12 Fe1 C10 C11 37.01(14) .
C16 Fe1 C10 C11 -46.2(4) .
C13 Fe1 C10 C9 -38.44(13) .
C15 Fe1 C10 C9 44.7(3) .
C14 Fe1 C10 C9 79.10(16) .
C18 Fe1 C10 C9 121.51(14) .
C11 Fe1 C10 C9 -119.2(2) .
C17 Fe1 C10 C9 162.54(14) .
C12 Fe1 C10 C9 -82.14(14) .
C16 Fe1 C10 C9 -165.4(3) .
C9 C10 C11 C12 0.1(3) .
Fe1 C10 C11 C12 -59.04(16) .
C9 C10 C11 Fe1 59.11(15) .
C13 Fe1 C11 C12 37.67(13) .
C15 Fe1 C11 C12 -36.1(4) .
C14 Fe1 C11 C12 162.1(2) .
C18 Fe1 C11 C12 -160.32(14) .
C10 Fe1 C11 C12 120.1(2) .
C9 Fe1 C11 C12 81.90(14) .
C17 Fe1 C11 C12 -116.81(15) .
C16 Fe1 C11 C12 -74.65(18) .
C13 Fe1 C11 C10 -82.46(15) .
C15 Fe1 C11 C10 -156.2(3) .
C14 Fe1 C11 C10 42.0(3) .
C18 Fe1 C11 C10 79.55(17) .
C9 Fe1 C11 C10 -38.24(13) .
C17 Fe1 C11 C10 123.06(14) .
C12 Fe1 C11 C10 -120.1(2) .
C16 Fe1 C11 C10 165.21(14) .
C10 C11 C12 C13 0.0(3) .
Fe1 C11 C12 C13 -58.96(16) .
C10 C11 C12 Fe1 58.91(17) .
C13 Fe1 C12 C11 -119.3(2) .
C15 Fe1 C12 C11 167.65(16) .
C14 Fe1 C12 C11 -157.2(3) .
C18 Fe1 C12 C11 47.9(3) .
C10 Fe1 C12 C11 -37.24(14) .
C9 Fe1 C12 C11 -81.82(14) .
C17 Fe1 C12 C11 83.34(16) .
C16 Fe1 C12 C11 125.52(15) .
C15 Fe1 C12 C13 -73.05(18) .
C14 Fe1 C12 C13 -37.9(4) .
C18 Fe1 C12 C13 167.2(2) .
C10 Fe1 C12 C13 82.05(14) .
C9 Fe1 C12 C13 37.48(12) .
C11 Fe1 C12 C13 119.3(2) .
C17 Fe1 C12 C13 -157.37(13) .
C16 Fe1 C12 C13 -115.18(15) .
C11 C12 C13 C9 0.0(3) .
Fe1 C12 C13 C9 -59.31(16) .
C11 C12 C13 Fe1 59.32(17) .
C10 C9 C13 C12 0.0(3) .
C7 C9 C13 C12 178.7(2) .
Fe1 C9 C13 C12 59.49(16) .
C10 C9 C13 Fe1 -59.44(15) .
C7 C9 C13 Fe1 119.2(2) .
C15 Fe1 C13 C12 125.17(15) .
C14 Fe1 C13 C12 166.25(14) .
C18 Fe1 C13 C12 -165.0(3) .
C10 Fe1 C13 C12 -81.31(14) .
C9 Fe1 C13 C12 -120.09(18) .
C11 Fe1 C13 C12 -37.49(14) .
C17 Fe1 C13 C12 53.4(3) .
C16 Fe1 C13 C12 83.51(16) .
C15 Fe1 C13 C9 -114.74(14) .
C14 Fe1 C13 C9 -73.66(16) .
C18 Fe1 C13 C9 -44.9(3) .
C10 Fe1 C13 C9 38.78(12) .
C11 Fe1 C13 C9 82.60(13) .
C17 Fe1 C13 C9 173.5(2) .
C12 Fe1 C13 C9 120.09(18) .
C16 Fe1 C13 C9 -156.41(14) .
C13 Fe1 C14 C18 165.86(14) .
C15 Fe1 C14 C18 -119.1(2) .
C10 Fe1 C14 C18 82.78(17) .
C9 Fe1 C14 C18 125.10(15) .
C11 Fe1 C14 C18 52.7(3) .
C17 Fe1 C14 C18 -37.83(14) .
C12 Fe1 C14 C18 -165.5(3) .
C16 Fe1 C14 C18 -81.28(17) .
C13 Fe1 C14 C15 -74.99(19) .
C18 Fe1 C14 C15 119.1(2) .
C10 Fe1 C14 C15 -158.07(16) .
C9 Fe1 C14 C15 -115.76(16) .
C11 Fe1 C14 C15 171.8(2) .
C17 Fe1 C14 C15 81.31(17) .
C12 Fe1 C14 C15 -46.3(4) .
C16 Fe1 C14 C15 37.87(16) .
C18 C14 C15 C16 -0.4(3) .
Fe1 C14 C15 C16 -60.08(18) .
C18 C14 C15 Fe1 59.66(17) .
C13 Fe1 C15 C16 -118.11(16) .
C14 Fe1 C15 C16 118.7(2) .
C18 Fe1 C15 C16 81.28(17) .
C10 Fe1 C15 C16 167.4(2) .
C9 Fe1 C15 C16 -160.70(16) .
C11 Fe1 C15 C16 -50.1(4) .
C17 Fe1 C15 C16 37.42(16) .
C12 Fe1 C15 C16 -77.74(19) .
C13 Fe1 C15 C14 123.15(16) .
C18 Fe1 C15 C14 -37.47(16) .
C10 Fe1 C15 C14 48.7(3) .
C9 Fe1 C15 C14 80.55(18) .
C11 Fe1 C15 C14 -168.8(3) .
C17 Fe1 C15 C14 -81.33(17) .
C12 Fe1 C15 C14 163.51(15) .
C16 Fe1 C15 C14 -118.7(2) .
C14 C15 C16 C17 0.4(3) .
Fe1 C15 C16 C17 -59.33(18) .
C14 C15 C16 Fe1 59.70(18) .
C13 Fe1 C16 C17 -161.67(15) .
C15 Fe1 C16 C17 119.2(2) .
C14 Fe1 C16 C17 81.12(17) .
C18 Fe1 C16 C17 37.56(16) .
C10 Fe1 C16 C17 -41.4(4) .
C9 Fe1 C16 C17 161.2(2) .
C11 Fe1 C16 C17 -77.41(19) .
C12 Fe1 C16 C17 -118.66(16) .
C13 Fe1 C16 C15 79.13(19) .
C14 Fe1 C16 C15 -38.09(17) .
C18 Fe1 C16 C15 -81.65(18) .
C10 Fe1 C16 C15 -160.6(3) .
C9 Fe1 C16 C15 42.0(3) .
C11 Fe1 C16 C15 163.38(16) .
C17 Fe1 C16 C15 -119.2(2) .
C12 Fe1 C16 C15 122.14(17) .
C15 C16 C17 C18 -0.2(3) .
Fe1 C16 C17 C18 -59.18(17) .
C15 C16 C17 Fe1 58.99(18) .
C13 Fe1 C17 C16 42.2(3) .
C15 Fe1 C17 C16 -37.77(17) .
C14 Fe1 C17 C16 -81.96(18) .
C18 Fe1 C17 C16 -119.6(2) .
C10 Fe1 C17 C16 166.53(16) .
C9 Fe1 C17 C16 -152.2(3) .
C11 Fe1 C17 C16 123.72(17) .
C12 Fe1 C17 C16 80.43(18) .
C13 Fe1 C17 C18 161.7(2) .
C15 Fe1 C17 C18 81.79(17) .
C14 Fe1 C17 C18 37.61(15) .
C10 Fe1 C17 C18 -73.91(18) .
C9 Fe1 C17 C18 -32.6(4) .
C11 Fe1 C17 C18 -116.72(15) .
C12 Fe1 C17 C18 -160.01(14) .
C16 Fe1 C17 C18 119.6(2) .
C15 C14 C18 C17 0.3(3) .
Fe1 C14 C18 C17 59.70(18) .
C15 C14 C18 Fe1 -59.41(18) .
C16 C17 C18 C14 -0.1(3) .
Fe1 C17 C18 C14 -59.58(17) .
C16 C17 C18 Fe1 59.51(18) .
C13 Fe1 C18 C14 -38.3(3) .
C15 Fe1 C18 C14 37.93(16) .
C10 Fe1 C18 C14 -115.17(16) .
C9 Fe1 C18 C14 -72.28(17) .
C11 Fe1 C18 C14 -157.47(15) .
C17 Fe1 C18 C14 119.0(2) .
C12 Fe1 C18 C14 167.8(2) .
C16 Fe1 C18 C14 81.79(17) .
C13 Fe1 C18 C17 -157.3(2) .
C15 Fe1 C18 C17 -81.08(17) .
C14 Fe1 C18 C17 -119.0(2) .
C10 Fe1 C18 C17 125.82(15) .
C9 Fe1 C18 C17 168.70(13) .
C11 Fe1 C18 C17 83.52(17) .
C12 Fe1 C18 C17 48.8(3) .
C16 Fe1 C18 C17 -37.22(15) .
C19 C19 C20 C21 -10(44) 2_655
C19 C20 C21 C22 146(11) .
C19 C20 C21 C26 -32(11) .
C26 C21 C22 C23 0.3(3) .
C20 C21 C22 C23 -177.8(2) .
C21 C22 C23 C24 0.4(3) .
C22 C23 C24 C25 -0.9(3) .
C23 C24 C25 C26 0.6(3) .
C23 C24 C25 C27 178.81(19) .
C24 C25 C26 C21 0.1(3) .
C27 C25 C26 C21 -178.13(19) .
C22 C21 C26 C25 -0.5(3) .
C20 C21 C26 C25 177.6(2) .
C26 C25 C27 C31 4.5(3) .
C24 C25 C27 C31 -173.66(19) .
C26 C25 C27 C28 -174.02(19) .
C24 C25 C27 C28 7.8(3) .
C26 C25 C27 Fe2 -84.3(2) .
C24 C25 C27 Fe2 97.5(2) .
C32 Fe2 C27 C31 -124.67(15) .
C33 Fe2 C27 C31 -164.21(15) .
C34 Fe2 C27 C31 171.7(3) .
C36 Fe2 C27 C31 -83.10(17) .
C28 Fe2 C27 C31 118.23(18) .
C29 Fe2 C27 C31 80.80(14) .
C30 Fe2 C27 C31 37.58(13) .
C35 Fe2 C27 C31 -53.7(3) .
C31 Fe2 C27 C28 -118.23(18) .
C32 Fe2 C27 C28 117.10(15) .
C33 Fe2 C27 C28 77.56(16) .
C34 Fe2 C27 C28 53.5(4) .
C36 Fe2 C27 C28 158.67(15) .
C29 Fe2 C27 C28 -37.43(13) .
C30 Fe2 C27 C28 -80.65(14) .
C35 Fe2 C27 C28 -171.9(2) .
C31 Fe2 C27 C25 120.6(2) .
C32 Fe2 C27 C25 -4.1(2) .
C33 Fe2 C27 C25 -43.6(2) .
C34 Fe2 C27 C25 -67.7(4) .
C36 Fe2 C27 C25 37.5(2) .
C28 Fe2 C27 C25 -121.2(2) .
C29 Fe2 C27 C25 -158.6(2) .
C30 Fe2 C27 C25 158.2(2) .
C35 Fe2 C27 C25 66.9(3) .
C31 C27 C28 C29 0.0(2) .
C25 C27 C28 C29 178.79(19) .
Fe2 C27 C28 C29 59.37(15) .
C31 C27 C28 Fe2 -59.33(14) .
C25 C27 C28 Fe2 119.4(2) .
C31 Fe2 C28 C29 -80.98(14) .
C32 Fe2 C28 C29 161.00(14) .
C33 Fe2 C28 C29 118.71(14) .
C27 Fe2 C28 C29 -119.41(18) .
C34 Fe2 C28 C29 78.15(16) .
C36 Fe2 C28 C29 -165.4(2) .
C30 Fe2 C28 C29 -37.03(13) .
C35 Fe2 C28 C29 47.2(4) .
C31 Fe2 C28 C27 38.43(12) .
C32 Fe2 C28 C27 -79.59(15) .
C33 Fe2 C28 C27 -121.88(14) .
C34 Fe2 C28 C27 -162.44(13) .
C36 Fe2 C28 C27 -46.0(3) .
C29 Fe2 C28 C27 119.41(18) .
C30 Fe2 C28 C27 82.39(13) .
C35 Fe2 C28 C27 166.6(3) .
C27 C28 C29 C30 0.2(2) .
Fe2 C28 C29 C30 59.18(16) .
C27 C28 C29 Fe2 -58.95(14) .
C31 Fe2 C29 C30 -37.65(13) .
C32 Fe2 C29 C30 -162.4(2) .
C33 Fe2 C29 C30 160.23(14) .
C27 Fe2 C29 C30 -81.97(14) .
C34 Fe2 C29 C30 116.71(14) .
C36 Fe2 C29 C30 36.3(4) .
C28 Fe2 C29 C30 -119.91(18) .
C35 Fe2 C29 C30 74.52(16) .
C31 Fe2 C29 C28 82.26(14) .
C32 Fe2 C29 C28 -42.5(3) .
C33 Fe2 C29 C28 -79.86(15) .
C27 Fe2 C29 C28 37.94(12) .
C34 Fe2 C29 C28 -123.38(14) .
C36 Fe2 C29 C28 156.2(3) .
C30 Fe2 C29 C28 119.91(18) .
C35 Fe2 C29 C28 -165.57(13) .
C28 C29 C30 C31 -0.4(2) .
Fe2 C29 C30 C31 58.51(15) .
C28 C29 C30 Fe2 -58.93(15) .
C31 Fe2 C30 C29 119.6(2) .
C32 Fe2 C30 C29 155.5(3) .
C33 Fe2 C30 C29 -46.8(3) .
C27 Fe2 C30 C29 81.75(14) .
C34 Fe2 C30 C29 -83.43(16) .
C36 Fe2 C30 C29 -168.26(14) .
C28 Fe2 C30 C29 37.39(13) .
C35 Fe2 C30 C29 -126.16(14) .
C32 Fe2 C30 C31 35.9(4) .
C33 Fe2 C30 C31 -166.5(2) .
C27 Fe2 C30 C31 -37.89(14) .
C34 Fe2 C30 C31 156.92(15) .
C36 Fe2 C30 C31 72.09(18) .
C28 Fe2 C30 C31 -82.26(15) .
C29 Fe2 C30 C31 -119.6(2) .
C35 Fe2 C30 C31 114.19(15) .
C29 C30 C31 C27 0.4(2) .
Fe2 C30 C31 C27 59.58(15) .
C29 C30 C31 Fe2 -59.14(15) .
C28 C27 C31 C30 -0.3(2) .
C25 C27 C31 C30 -179.05(19) .
Fe2 C27 C31 C30 -59.94(15) .
C28 C27 C31 Fe2 59.64(14) .
C25 C27 C31 Fe2 -119.1(2) .
C32 Fe2 C31 C30 -167.50(15) .
C33 Fe2 C31 C30 163.5(3) .
C27 Fe2 C31 C30 119.4(2) .
C34 Fe2 C31 C30 -54.5(3) .
C36 Fe2 C31 C30 -126.71(16) .
C28 Fe2 C31 C30 80.89(15) .
C29 Fe2 C31 C30 37.13(15) .
C35 Fe2 C31 C30 -84.97(17) .
C32 Fe2 C31 C27 73.13(17) .
C33 Fe2 C31 C27 44.1(4) .
C34 Fe2 C31 C27 -173.9(2) .
C36 Fe2 C31 C27 113.93(15) .
C28 Fe2 C31 C27 -38.47(13) .
C29 Fe2 C31 C27 -82.24(14) .
C30 Fe2 C31 C27 -119.4(2) .
C35 Fe2 C31 C27 155.67(14) .
C31 Fe2 C32 C33 -165.94(15) .
C27 Fe2 C32 C33 -125.24(15) .
C34 Fe2 C32 C33 37.86(15) .
C36 Fe2 C32 C33 119.2(2) .
C28 Fe2 C32 C33 -83.11(17) .
C29 Fe2 C32 C33 -52.9(3) .
C30 Fe2 C32 C33 166.6(3) .
C35 Fe2 C32 C33 81.53(16) .
C31 Fe2 C32 C36 74.82(18) .
C33 Fe2 C32 C36 -119.2(2) .
C27 Fe2 C32 C36 115.52(15) .
C34 Fe2 C32 C36 -81.37(16) .
C28 Fe2 C32 C36 157.65(14) .
C29 Fe2 C32 C36 -172.12(19) .
C30 Fe2 C32 C36 47.4(4) .
C35 Fe2 C32 C36 -37.71(15) .
C36 C32 C33 C34 0.0(3) .
Fe2 C32 C33 C34 -59.79(16) .
C36 C32 C33 Fe2 59.74(17) .
C31 Fe2 C33 C32 38.5(4) .
C27 Fe2 C33 C32 72.05(19) .
C34 Fe2 C33 C32 -118.8(2) .
C36 Fe2 C33 C32 -37.68(16) .
C28 Fe2 C33 C32 114.48(16) .
C29 Fe2 C33 C32 156.72(16) .
C30 Fe2 C33 C32 -169.6(2) .
C35 Fe2 C33 C32 -81.46(17) .
C31 Fe2 C33 C34 157.3(3) .
C32 Fe2 C33 C34 118.8(2) .
C27 Fe2 C33 C34 -169.11(14) .
C36 Fe2 C33 C34 81.15(17) .
C28 Fe2 C33 C34 -126.69(15) .
C29 Fe2 C33 C34 -84.45(17) .
C30 Fe2 C33 C34 -50.8(3) .
C35 Fe2 C33 C34 37.38(16) .
C32 C33 C34 C35 0.0(3) .
Fe2 C33 C34 C35 -59.70(16) .
C32 C33 C34 Fe2 59.73(16) .
C31 Fe2 C34 C35 -42.6(3) .
C32 Fe2 C34 C35 81.81(18) .
C33 Fe2 C34 C35 119.5(2) .
C27 Fe2 C34 C35 150.9(3) .
C36 Fe2 C34 C35 37.91(17) .
C28 Fe2 C34 C35 -167.67(15) .
C29 Fe2 C34 C35 -124.87(17) .
C30 Fe2 C34 C35 -81.72(19) .
C31 Fe2 C34 C33 -162.1(2) .
C32 Fe2 C34 C33 -37.68(16) .
C27 Fe2 C34 C33 31.4(4) .
C36 Fe2 C34 C33 -81.58(18) .
C28 Fe2 C34 C33 72.84(19) .
C29 Fe2 C34 C33 115.64(16) .
C30 Fe2 C34 C33 158.79(16) .
C35 Fe2 C34 C33 -119.5(2) .
C33 C34 C35 C36 0.0(3) .
Fe2 C34 C35 C36 -59.39(17) .
C33 C34 C35 Fe2 59.40(16) .
C31 Fe2 C35 C34 161.47(15) .
C32 Fe2 C35 C34 -81.00(17) .
C33 Fe2 C35 C34 -37.48(16) .
C27 Fe2 C35 C34 -160.71(19) .
C36 Fe2 C35 C34 -118.7(2) .
C28 Fe2 C35 C34 39.5(4) .
C29 Fe2 C35 C34 76.64(19) .
C30 Fe2 C35 C34 117.88(16) .
C31 Fe2 C35 C36 -79.79(19) .
C32 Fe2 C35 C36 37.75(17) .
C33 Fe2 C35 C36 81.27(18) .
C27 Fe2 C35 C36 -42.0(3) .
C34 Fe2 C35 C36 118.7(2) .
C28 Fe2 C35 C36 158.2(3) .
C29 Fe2 C35 C36 -164.61(16) .
C30 Fe2 C35 C36 -123.38(17) .
C33 C32 C36 C35 0.0(3) .
Fe2 C32 C36 C35 59.78(17) .
C33 C32 C36 Fe2 -59.74(16) .
C34 C35 C36 C32 0.0(3) .
Fe2 C35 C36 C32 -59.43(17) .
C34 C35 C36 Fe2 59.40(17) .
C31 Fe2 C36 C32 -123.42(15) .
C33 Fe2 C36 C32 37.44(15) .
C27 Fe2 C36 C32 -80.52(17) .
C34 Fe2 C36 C32 81.24(16) .
C28 Fe2 C36 C32 -48.1(3) .
C29 Fe2 C36 C32 168.0(3) .
C30 Fe2 C36 C32 -163.80(14) .
C35 Fe2 C36 C32 119.0(2) .
C31 Fe2 C36 C35 117.55(16) .
C32 Fe2 C36 C35 -119.0(2) .
C33 Fe2 C36 C35 -81.58(17) .
C27 Fe2 C36 C35 160.45(15) .
C34 Fe2 C36 C35 -37.79(16) .
C28 Fe2 C36 C35 -167.11(19) .
C29 Fe2 C36 C35 49.0(4) .
C30 Fe2 C36 C35 77.17(18) .

loop_
_platon_squeeze_void_nr
_platon_squeeze_void_average_x
_platon_squeeze_void_average_y
_platon_squeeze_void_average_z
_platon_squeeze_void_volume
_platon_squeeze_void_count_electrons
_platon_squeeze_void_content
1 -0.018 0.241 0.878 164 10 ' '
2 -0.042 0.759 0.122 164 10 ' '
